data_4516425
loop_
_publ_author_name
'Katzsch, Felix'
'Gruber, Tobias'
'Weber, Edwin'

_publ_section_title
;
 Crystalline Inclusion of Wheel-and-Axle Diol Hosts Featuring
 Benzo[b]thiophene Units as a Lateral Construction Element
;
_journal_issue 10
_journal_name_full 'Crystal Growth &amp; Design'
_journal_page_first 5047
_journal_paper_doi 10.1021/acs.cgd.5b01034
_journal_volume 15
_journal_year 2015
_chemical_formula_moiety 'C36 H22 O2 S4'
_chemical_formula_sum 'C36 H22 O2 S4'
_chemical_formula_weight 614.78
_chemical_name_systematic
;
 '1,1,4,4-Tetra(benzo[b]thien-2-yl)but-2-yne-1,4-diol acetone disolvate'
;
_space_group_IT_number 14
_space_group_name_Hall '-P 2yn'
_space_group_name_H-M_alt 'P 1 21/n 1'
_symmetry_cell_setting monoclinic
_symmetry_space_group_name_Hall '-P 2yn'
_symmetry_space_group_name_H-M 'P 1 21/n 1'
_atom_sites_solution_hydrogens geom
_atom_sites_solution_primary direct
_atom_sites_solution_secondary difmap
_audit_creation_method SHELXL-97
_cell_angle_alpha 90.00
_cell_angle_beta 98.9820(10)
_cell_angle_gamma 90.00
_cell_formula_units_Z 2
_cell_length_a 10.0685(3)
_cell_length_b 8.4189(3)
_cell_length_c 23.9505(8)
_cell_measurement_reflns_used 8830
_cell_measurement_temperature 100(2)
_cell_measurement_theta_max 32.63
_cell_measurement_theta_min 2.42
_cell_volume 2005.29(11)
_computing_cell_refinement 'Bruker SAINT'
_computing_data_collection 'Bruker APEX2'
_computing_data_reduction 'Bruker SAINT'
_computing_molecular_graphics 'Bruker SHELXTL'
_computing_publication_material 'Bruker SHELXTL'
_computing_structure_refinement 'SHELXL-97 (Sheldrick, 2008)'
_computing_structure_solution 'SHELXS-97 (Sheldrick, 2008)'
_diffrn_ambient_temperature 100(2)
_diffrn_measured_fraction_theta_full 0.999
_diffrn_measured_fraction_theta_max 0.999
_diffrn_measurement_device_type 'Bruker APEX-II CCD'
_diffrn_measurement_method '\f and \w scans'
_diffrn_radiation_monochromator graphite
_diffrn_radiation_source 'fine-focus sealed tube'
_diffrn_radiation_type MoK\a
_diffrn_radiation_wavelength 0.71073
_diffrn_reflns_av_R_equivalents 0.0255
_diffrn_reflns_av_sigmaI/netI 0.0198
_diffrn_reflns_limit_h_max 11
_diffrn_reflns_limit_h_min -11
_diffrn_reflns_limit_k_max 7
_diffrn_reflns_limit_k_min -10
_diffrn_reflns_limit_l_max 28
_diffrn_reflns_limit_l_min -28
_diffrn_reflns_number 16221
_diffrn_reflns_theta_full 25.00
_diffrn_reflns_theta_max 25.00
_diffrn_reflns_theta_min 1.72
_exptl_absorpt_coefficient_mu 0.261
_exptl_absorpt_correction_T_max 0.9668
_exptl_absorpt_correction_T_min 0.9304
_exptl_absorpt_correction_type multi-scan
_exptl_absorpt_process_details 'SADABS (Sheldrick, 2004)'
_exptl_crystal_colour colourless
_exptl_crystal_density_diffrn 1.018
_exptl_crystal_density_method 'not measured'
_exptl_crystal_description block
_exptl_crystal_F_000 636
_exptl_crystal_size_max 0.28
_exptl_crystal_size_mid 0.27
_exptl_crystal_size_min 0.13
_platon_squeeze_details
;
;
_refine_diff_density_max 0.434
_refine_diff_density_min -0.428
_refine_diff_density_rms 0.101
_refine_ls_extinction_method none
_refine_ls_goodness_of_fit_ref 1.085
_refine_ls_hydrogen_treatment constr
_refine_ls_matrix_type full
_refine_ls_number_parameters 191
_refine_ls_number_reflns 3519
_refine_ls_number_restraints 0
_refine_ls_restrained_S_all 1.085
_refine_ls_R_factor_all 0.0776
_refine_ls_R_factor_gt 0.0740
_refine_ls_shift/su_max 0.000
_refine_ls_shift/su_mean 0.000
_refine_ls_structure_factor_coef Fsqd
_refine_ls_weighting_details 'calc w=1/[\s^2^(Fo^2^)+(0.0628P)^2^+10.5147P] where P=(Fo^2^+2Fc^2^)/3'
_refine_ls_weighting_scheme calc
_refine_ls_wR_factor_gt 0.1887
_refine_ls_wR_factor_ref 0.1904
_reflns_number_gt 3223
_reflns_number_total 3519
_reflns_threshold_expression >2\s(I)
_cod_data_source_file 3c.cif
_cod_data_source_block feka_92_monop
_cod_depositor_comments
;
The following automatic conversions were performed:

data item '_symmetry_cell_setting' value 'Monoclinic' was changed to
'monoclinic' in accordance with the
/home/saulius/struct/COD-crude-data/automatic-downloads/DataCite-retrospective/ACS/depositions/lib/dictionaries/cif_core.dic
dictionary named 'cif_core.dic' version 2.4.2 last updated on
2011-04-26.

Automatic conversion script
Id: cif_fix_values 6909 2019-04-08 15:41:33Z antanas 
;
_cod_original_sg_symbol_H-M 'P2(1)/n  '
_cod_database_code 4516425

loop_
_symmetry_equiv_pos_as_xyz
'x, y, z'
'-x+1/2, y+1/2, -z+1/2'
'-x, -y, -z'
'x-1/2, -y-1/2, z-1/2'

loop_
_atom_site_label
_atom_site_type_symbol
_atom_site_fract_x
_atom_site_fract_y
_atom_site_fract_z
_atom_site_U_iso_or_equiv
_atom_site_adp_type
_atom_site_occupancy
_atom_site_symmetry_multiplicity
_atom_site_calc_flag
_atom_site_refinement_flags
O1 O 0.3562(3) -0.2177(3) 0.06419(11) 0.0236(7) Uani 1 1 d .
H1 H 0.3250 -0.2237 0.0296 0.035 Uiso 1 1 calc R
S1 S 0.26373(10) -0.00498(12) 0.14955(4) 0.0208(3) Uani 1 1 d .
S2 S 0.55013(10) -0.25563(13) 0.17057(4) 0.0225(3) Uani 1 1 d .
C1 C 0.3638(4) 0.0500(5) 0.09919(15) 0.0145(8) Uani 1 1 d .
C2 C 0.3671(4) 0.2097(5) 0.09045(15) 0.0201(8) Uani 1 1 d .
H2 H 0.4168 0.2590 0.0646 0.024 Uiso 1 1 calc R
C3 C 0.2858(4) 0.2952(5) 0.12525(16) 0.0188(8) Uani 1 1 d .
C4 C 0.2637(4) 0.4580(5) 0.12816(18) 0.0256(9) Uani 1 1 d .
H4 H 0.3025 0.5287 0.1043 0.031 Uiso 1 1 calc R
C5 C 0.1850(4) 0.5161(5) 0.16603(19) 0.0269(9) Uani 1 1 d .
H5 H 0.1702 0.6272 0.1681 0.032 Uiso 1 1 calc R
C6 C 0.1274(4) 0.4141(5) 0.20095(19) 0.0276(10) Uani 1 1 d .
H6 H 0.0739 0.4565 0.2267 0.033 Uiso 1 1 calc R
C7 C 0.1467(5) 0.2516(5) 0.1989(2) 0.0290(10) Uani 1 1 d .
H7 H 0.1071 0.1821 0.2229 0.035 Uiso 1 1 calc R
C8 C 0.2255(4) 0.1930(5) 0.16081(16) 0.0181(8) Uani 1 1 d .
C9 C 0.5655(4) -0.1254(4) 0.11540(15) 0.0162(8) Uani 1 1 d .
C10 C 0.6929(4) -0.0695(5) 0.11724(16) 0.0177(8) Uani 1 1 d .
H10 H 0.7186 0.0024 0.0903 0.021 Uiso 1 1 calc R
C11 C 0.7844(4) -0.1313(4) 0.16448(15) 0.0151(8) Uani 1 1 d .
C12 C 0.9217(4) -0.0994(5) 0.18036(17) 0.0226(9) Uani 1 1 d .
H12 H 0.9674 -0.0321 0.1578 0.027 Uiso 1 1 calc R
C13 C 0.9902(4) -0.1669(5) 0.22931(18) 0.0249(9) Uani 1 1 d .
H13 H 1.0827 -0.1433 0.2409 0.030 Uiso 1 1 calc R
C14 C 0.9237(4) -0.2704(5) 0.26198(17) 0.0252(9) Uani 1 1 d .
H14 H 0.9719 -0.3157 0.2955 0.030 Uiso 1 1 calc R
C15 C 0.7890(5) -0.3069(6) 0.24599(19) 0.0301(10) Uani 1 1 d .
H15 H 0.7450 -0.3801 0.2671 0.036 Uiso 1 1 calc R
C16 C 0.7204(4) -0.2335(5) 0.19820(17) 0.0201(8) Uani 1 1 d .
C17 C 0.4398(4) -0.0806(5) 0.07407(15) 0.0161(8) Uani 1 1 d .
C18 C 0.4817(4) -0.0229(5) 0.02135(16) 0.0170(8) Uani 1 1 d .

loop_
_atom_site_aniso_label
_atom_site_aniso_U_11
_atom_site_aniso_U_22
_atom_site_aniso_U_33
_atom_site_aniso_U_23
_atom_site_aniso_U_13
_atom_site_aniso_U_12
O1 0.0351(17) 0.0226(15) 0.0135(13) -0.0005(11) 0.0048(12) -0.0142(13)
S1 0.0228(5) 0.0182(5) 0.0240(5) 0.0008(4) 0.0116(4) -0.0014(4)
S2 0.0172(5) 0.0293(6) 0.0209(5) 0.0133(4) 0.0024(4) -0.0015(4)
C1 0.0127(17) 0.0191(19) 0.0117(17) 0.0015(15) 0.0016(14) -0.0011(15)
C2 0.0195(19) 0.029(2) 0.0098(17) -0.0017(16) -0.0034(14) 0.0027(17)
C3 0.0158(18) 0.022(2) 0.0176(18) 0.0016(16) -0.0002(15) -0.0018(16)
C4 0.033(2) 0.021(2) 0.023(2) -0.0011(17) 0.0041(18) -0.0067(18)
C5 0.026(2) 0.022(2) 0.032(2) -0.0050(18) 0.0008(18) 0.0013(18)
C6 0.025(2) 0.028(2) 0.030(2) -0.0064(19) 0.0064(18) 0.0043(18)
C7 0.032(2) 0.026(2) 0.033(2) -0.0004(18) 0.016(2) -0.0009(19)
C8 0.0143(18) 0.020(2) 0.0195(19) 0.0010(16) 0.0026(15) -0.0008(15)
C9 0.022(2) 0.0148(18) 0.0121(17) 0.0009(15) 0.0053(15) 0.0002(15)
C10 0.0185(19) 0.0176(19) 0.0179(18) -0.0004(15) 0.0053(15) 0.0016(15)
C11 0.0170(19) 0.0165(19) 0.0123(17) -0.0008(14) 0.0034(14) 0.0054(15)
C12 0.019(2) 0.022(2) 0.027(2) 0.0023(17) 0.0051(16) -0.0003(16)
C13 0.020(2) 0.027(2) 0.026(2) -0.0008(18) -0.0023(16) 0.0004(17)
C14 0.025(2) 0.030(2) 0.019(2) 0.0061(17) -0.0028(16) 0.0080(18)
C15 0.030(2) 0.029(2) 0.031(2) 0.014(2) 0.0032(19) 0.0045(19)
C16 0.020(2) 0.020(2) 0.021(2) 0.0004(16) 0.0038(16) -0.0001(16)
C17 0.0140(18) 0.0194(19) 0.0150(18) -0.0009(15) 0.0029(14) -0.0002(15)
C18 0.0160(18) 0.0177(19) 0.0170(17) -0.0027(15) 0.0020(14) -0.0042(15)

loop_
_atom_type_symbol
_atom_type_description
_atom_type_scat_dispersion_real
_atom_type_scat_dispersion_imag
_atom_type_scat_source
C C 0.0033 0.0016 'International Tables Vol C Tables 4.2.6.8 and 6.1.1.4'
H H 0.0000 0.0000 'International Tables Vol C Tables 4.2.6.8 and 6.1.1.4'
O O 0.0106 0.0060 'International Tables Vol C Tables 4.2.6.8 and 6.1.1.4'
S S 0.1246 0.1234 'International Tables Vol C Tables 4.2.6.8 and 6.1.1.4'

loop_
_geom_angle_atom_site_label_1
_geom_angle_atom_site_label_2
_geom_angle_atom_site_label_3
_geom_angle
_geom_angle_site_symmetry_1
C17 O1 H1 109.5 .
C8 S1 C1 91.04(18) .
C9 S2 C16 91.24(18) .
C2 C1 C17 129.0(3) .
C2 C1 S1 113.4(3) .
C17 C1 S1 117.5(3) .
C1 C2 C3 111.9(4) .
C1 C2 H2 124.1 .
C3 C2 H2 124.1 .
C4 C3 C8 118.9(4) .
C4 C3 C2 128.9(4) .
C8 C3 C2 112.2(4) .
C5 C4 C3 119.5(4) .
C5 C4 H4 120.2 .
C3 C4 H4 120.2 .
C4 C5 C6 120.9(4) .
C4 C5 H5 119.6 .
C6 C5 H5 119.6 .
C7 C6 C5 121.1(4) .
C7 C6 H6 119.5 .
C5 C6 H6 119.5 .
C6 C7 C8 118.2(4) .
C6 C7 H7 120.9 .
C8 C7 H7 120.9 .
C7 C8 C3 121.5(4) .
C7 C8 S1 127.2(3) .
C3 C8 S1 111.3(3) .
C10 C9 C17 128.1(3) .
C10 C9 S2 112.8(3) .
C17 C9 S2 118.9(3) .
C9 C10 C11 112.6(3) .
C9 C10 H10 123.7 .
C11 C10 H10 123.7 .
C12 C11 C16 118.9(3) .
C12 C11 C10 128.8(4) .
C16 C11 C10 112.2(3) .
C13 C12 C11 119.4(4) .
C13 C12 H12 120.3 .
C11 C12 H12 120.3 .
C12 C13 C14 120.4(4) .
C12 C13 H13 119.8 .
C14 C13 H13 119.8 .
C15 C14 C13 120.9(4) .
C15 C14 H14 119.5 .
C13 C14 H14 119.5 .
C14 C15 C16 118.0(4) .
C14 C15 H15 121.0 .
C16 C15 H15 121.0 .
C15 C16 C11 122.3(4) .
C15 C16 S2 126.7(3) .
C11 C16 S2 111.0(3) .
O1 C17 C18 111.4(3) .
O1 C17 C1 109.3(3) .
C18 C17 C1 109.3(3) .
O1 C17 C9 108.4(3) .
C18 C17 C9 108.5(3) .
C1 C17 C9 109.9(3) .
C18 C18 C17 178.7(6) 3_655

loop_
_geom_bond_atom_site_label_1
_geom_bond_atom_site_label_2
_geom_bond_distance
_geom_bond_site_symmetry_2
O1 C17 1.426(5) .
O1 H1 0.8400 .
S1 C8 1.741(4) .
S1 C1 1.751(4) .
S2 C9 1.743(4) .
S2 C16 1.749(4) .
C1 C2 1.361(6) .
C1 C17 1.517(5) .
C2 C3 1.448(6) .
C2 H2 0.9500 .
C3 C4 1.392(6) .
C3 C8 1.413(5) .
C4 C5 1.384(6) .
C4 H4 0.9500 .
C5 C6 1.387(6) .
C5 H5 0.9500 .
C6 C7 1.383(6) .
C6 H6 0.9500 .
C7 C8 1.390(6) .
C7 H7 0.9500 .
C9 C10 1.360(5) .
C9 C17 1.527(5) .
C10 C11 1.440(5) .
C10 H10 0.9500 .
C11 C12 1.401(5) .
C11 C16 1.403(5) .
C12 C13 1.386(6) .
C12 H12 0.9500 .
C13 C14 1.408(6) .
C13 H13 0.9500 .
C14 C15 1.384(6) .
C14 H14 0.9500 .
C15 C16 1.387(6) .
C15 H15 0.9500 .
C17 C18 1.475(5) .
C18 C18 1.203(8) 3_655

loop_
_geom_hbond_atom_site_label_D
_geom_hbond_atom_site_label_H
_geom_hbond_atom_site_label_A
_geom_hbond_distance_DH
_geom_hbond_distance_HA
_geom_hbond_distance_DA
_geom_hbond_angle_DHA
_geom_hbond_site_symmetry_A
C4 H4 O1 0.95 2.44 3.334(5) 157.5 1_565
C13 H13 Cg1 0.95 2.88 3.682(4) 143.3 2_645
C14 H14 Cg3 0.95 2.75 3.622(4) 152.5 2_645
C15 H15 Cg5 0.95 2.73 3.672(4) 172.5 2_645

loop_
_geom_torsion_atom_site_label_1
_geom_torsion_atom_site_label_2
_geom_torsion_atom_site_label_3
_geom_torsion_atom_site_label_4
_geom_torsion
C8 S1 C1 C2 -0.9(3)
C8 S1 C1 C17 175.8(3)
C17 C1 C2 C3 -176.4(3)
S1 C1 C2 C3 -0.2(4)
C1 C2 C3 C4 -179.8(4)
C1 C2 C3 C8 1.5(5)
C8 C3 C4 C5 0.7(6)
C2 C3 C4 C5 -177.9(4)
C3 C4 C5 C6 -0.2(7)
C4 C5 C6 C7 -0.1(7)
C5 C6 C7 C8 0.0(7)
C6 C7 C8 C3 0.5(6)
C6 C7 C8 S1 -179.4(3)
C4 C3 C8 C7 -0.9(6)
C2 C3 C8 C7 178.0(4)
C4 C3 C8 S1 179.0(3)
C2 C3 C8 S1 -2.1(4)
C1 S1 C8 C7 -178.4(4)
C1 S1 C8 C3 1.7(3)
C16 S2 C9 C10 0.8(3)
C16 S2 C9 C17 -176.0(3)
C17 C9 C10 C11 176.2(3)
S2 C9 C10 C11 -0.1(4)
C9 C10 C11 C12 -179.2(4)
C9 C10 C11 C16 -0.8(5)
C16 C11 C12 C13 -1.2(6)
C10 C11 C12 C13 177.1(4)
C11 C12 C13 C14 1.9(6)
C12 C13 C14 C15 0.1(7)
C13 C14 C15 C16 -2.7(7)
C14 C15 C16 C11 3.4(7)
C14 C15 C16 S2 -178.2(3)
C12 C11 C16 C15 -1.5(6)
C10 C11 C16 C15 179.9(4)
C12 C11 C16 S2 179.9(3)
C10 C11 C16 S2 1.3(4)
C9 S2 C16 C15 -179.7(4)
C9 S2 C16 C11 -1.2(3)
C2 C1 C17 O1 -143.9(4)
S1 C1 C17 O1 40.0(4)
C2 C1 C17 C18 -21.8(5)
S1 C1 C17 C18 162.2(3)
C2 C1 C17 C9 97.2(5)
S1 C1 C17 C9 -78.9(3)
C10 C9 C17 O1 146.1(4)
S2 C9 C17 O1 -37.8(4)
C10 C9 C17 C18 24.9(5)
S2 C9 C17 C18 -158.9(3)
C10 C9 C17 C1 -94.5(4)
S2 C9 C17 C1 81.7(4)

loop_
_platon_squeeze_void_nr
_platon_squeeze_void_average_x
_platon_squeeze_void_average_y
_platon_squeeze_void_average_z
_platon_squeeze_void_volume
_platon_squeeze_void_count_electrons
_platon_squeeze_void_content
1 -0.002 -0.042 0.000 355 131 ' '
2 -0.032 -0.008 0.500 355 131 ' '
